data_8106841
loop_
_publ_author_name
'Meng-Xue, Wang'
'Zheng, Fang'
'Kai, Guo'

_publ_section_title
;
 Crystal structure of diethyl
 2-(((2-(pyridin-3-ylthio)phenyl)amino)methylene)malonate, C19H20N2O4S
;
_journal_issue 1
_journal_name_full 'Zeitschrift f\"ur Kristallographie - New Crystal Structures'
_journal_page_first 249
_journal_page_last 250
_journal_paper_doi 10.1515/ncrs-2015-0108
_journal_volume 231
_journal_year 2016
_chemical_absolute_configuration unk
_chemical_formula_moiety 'C19 H20 N2 O4 S'
_chemical_formula_sum 'C19 H20 N2 O4 S'
_chemical_formula_weight 372.43
_space_group_IT_number 14
_space_group_name_Hall '-P 2ybc'
_space_group_name_H-M_alt 'P 1 21/c 1'
_symmetry_cell_setting monoclinic
_symmetry_space_group_name_Hall '-P 2ybc'
_symmetry_space_group_name_H-M 'P 1 21/c 1'
_atom_sites_solution_hydrogens geom
_atom_sites_solution_primary direct
_atom_sites_solution_secondary difmap
_cell_angle_alpha 90.00
_cell_angle_beta 106.10(3)
_cell_angle_gamma 90.00
_cell_formula_units_Z 4
_cell_length_a 18.983(4)
_cell_length_b 5.0570(10)
_cell_length_c 20.304(4)
_cell_measurement_reflns_used 25
_cell_measurement_temperature 293(2)
_cell_measurement_theta_max 12
_cell_measurement_theta_min 9
_cell_volume 1872.7(7)
_computing_cell_refinement 'CAD4 EXPRESS(Enraf-Nonius, 1989)'
_computing_data_collection 'CAD4 EXPRESS(Enraf-Nonius, 1989)'
_computing_data_reduction 'XCAD4(Harms & Wocadlo, 1995)'
_computing_molecular_graphics 'SHELXTL-PLUS (Sheldrick, 2008)'
_computing_publication_material 'SHELXL-97(Sheldrick, 2008)'
_computing_structure_refinement 'SHELXS-97 (Sheldrick, 2008)'
_computing_structure_solution 'SHELXS-97 (Sheldrick, 2008)'
_diffrn_ambient_temperature 293(2)
_diffrn_measured_fraction_theta_full 1.000
_diffrn_measured_fraction_theta_max 1.000
_diffrn_measurement_device_type 'Nonius CAD4'
_diffrn_measurement_method \w/2\q
_diffrn_radiation_monochromator graphite
_diffrn_radiation_source 'fine-focus sealed tube'
_diffrn_radiation_type MoK\a
_diffrn_radiation_wavelength 0.71073
_diffrn_reflns_av_R_equivalents 0.0475
_diffrn_reflns_av_sigmaI/netI 0.0851
_diffrn_reflns_limit_h_max 22
_diffrn_reflns_limit_h_min 0
_diffrn_reflns_limit_k_max 6
_diffrn_reflns_limit_k_min 0
_diffrn_reflns_limit_l_max 23
_diffrn_reflns_limit_l_min -24
_diffrn_reflns_number 3539
_diffrn_reflns_theta_full 25.38
_diffrn_reflns_theta_max 25.38
_diffrn_reflns_theta_min 1.12
_diffrn_standards_decay_% 1
_diffrn_standards_interval_count 200
_diffrn_standards_interval_time 2
_diffrn_standards_number 3
_exptl_absorpt_coefficient_mu 0.199
_exptl_absorpt_correction_T_max 0.9804
_exptl_absorpt_correction_T_min 0.9427
_exptl_absorpt_correction_type psi-scan
_exptl_absorpt_process_details '(North, Phillips & Mathews,1968)'
_exptl_crystal_colour colorless
_exptl_crystal_density_diffrn 1.321
_exptl_crystal_density_method 'not measured'
_exptl_crystal_description block
_exptl_crystal_F_000 784
_exptl_crystal_size_max 0.30
_exptl_crystal_size_mid 0.10
_exptl_crystal_size_min 0.10
_refine_diff_density_max 0.347
_refine_diff_density_min -0.196
_refine_diff_density_rms 0.045
_refine_ls_extinction_method none
_refine_ls_goodness_of_fit_ref 1.002
_refine_ls_hydrogen_treatment constr
_refine_ls_matrix_type full
_refine_ls_number_parameters 235
_refine_ls_number_reflns 3429
_refine_ls_number_restraints 1
_refine_ls_restrained_S_all 1.004
_refine_ls_R_factor_all 0.1526
_refine_ls_R_factor_gt 0.0680
_refine_ls_shift/su_max 0.000
_refine_ls_shift/su_mean 0.000
_refine_ls_structure_factor_coef Fsqd
_refine_ls_weighting_details 'calc w=1/[\s^2^(Fo^2^)+(0.0400P)^2^+0.0000P] where P=(Fo^2^+2Fc^2^)/3'
_refine_ls_weighting_scheme calc
_refine_ls_wR_factor_gt 0.1179
_refine_ls_wR_factor_ref 0.1423
_reflns_number_gt 1574
_reflns_number_total 3429
_reflns_threshold_expression >2sigma(I)
_cod_data_source_file suppl_ncrs-2015-0108_suppl.cif
_cod_data_source_block x
_cod_depositor_comments
;
The following automatic conversions were performed:

data item '_symmetry_cell_setting' value 'Monoclinic' was changed to
'monoclinic' in accordance with the built-in table derived from the
CIF Core dictionary named 'cif_core.dic' version 2.4.5 last updated
on 2014-11-21.

Automatic conversion script
Id: cif_fix_values 8738 2021-04-28 16:35:53Z antanas 
;
_cod_original_cell_volume 1872.7(6)
_cod_original_sg_symbol_H-M P21/C
_cod_database_code 8106841

loop_
_symmetry_equiv_pos_as_xyz
'x, y, z'
'-x, y+1/2, -z+1/2'
'-x, -y, -z'
'x, -y-1/2, z-1/2'

loop_
_atom_site_label
_atom_site_type_symbol
_atom_site_fract_x
_atom_site_fract_y
_atom_site_fract_z
_atom_site_U_iso_or_equiv
_atom_site_adp_type
_atom_site_occupancy
_atom_site_symmetry_multiplicity
_atom_site_calc_flag
_atom_site_refinement_flags
_atom_site_disorder_assembly
_atom_site_disorder_group
S S 0.60035(6) 0.4549(2) 0.96832(6) 0.0711(4) Uani 1 1 d . . .
N1 N 0.70642(17) 0.3793(6) 0.88419(15) 0.0593(9) Uani 1 1 d . . .
H1A H 0.7072 0.4919 0.9161 0.071 Uiso 1 1 calc R . .
O1 O 0.89184(16) 0.8714(7) 0.94808(15) 0.0900(11) Uani 1 1 d U . .
C1 C 0.8238(2) 0.5425(8) 0.87637(17) 0.0519(10) Uani 1 1 d . . .
O2 O 0.78427(16) 0.7492(6) 0.96288(15) 0.0923(11) Uani 1 1 d . . .
C2 C 0.8311(2) 0.7276(9) 0.9318(2) 0.0676(12) Uani 1 1 d . . .
O3 O 0.94113(17) 0.6047(7) 0.85682(17) 0.1102(13) Uani 1 1 d . . .
C3 C 0.9014(3) 1.0698(10) 1.0056(2) 0.0902(16) Uani 1 1 d U . .
H3A H 0.9363 1.2059 1.0024 0.108 Uiso 1 1 calc R . .
H3B H 0.8551 1.1526 1.0047 0.108 Uiso 1 1 calc R . .
O4 O 0.86136(14) 0.3312(6) 0.79000(14) 0.0746(9) Uani 1 1 d . . .
C4 C 0.9284(3) 0.9159(11) 1.0667(2) 0.116(2) Uani 1 1 d . . .
H4A H 0.9363 1.0289 1.1061 0.174 Uiso 1 1 calc R . .
H4B H 0.9739 0.8337 1.0663 0.174 Uiso 1 1 calc R . .
H4C H 0.8932 0.7821 1.0687 0.174 Uiso 1 1 calc R . .
C5 C 0.8824(2) 0.5048(9) 0.8421(2) 0.0640(12) Uani 1 1 d . . .
C6 C 0.9151(2) 0.2571(10) 0.7557(2) 0.0875(15) Uani 1 1 d . . .
H6A H 0.9574 0.1789 0.7881 0.105 Uiso 1 1 calc R . .
H6B H 0.9312 0.4117 0.7356 0.105 Uiso 1 1 calc R . .
C7 C 0.8811(3) 0.0635(10) 0.7015(2) 0.0988(17) Uani 1 1 d . . .
H7A H 0.9163 0.0111 0.6779 0.148 Uiso 1 1 calc R . .
H7B H 0.8396 0.1430 0.6695 0.148 Uiso 1 1 calc R . .
H7C H 0.8655 -0.0889 0.7218 0.148 Uiso 1 1 calc R . .
C8 C 0.7632(2) 0.3840(8) 0.85689(18) 0.0558(11) Uani 1 1 d . . .
H8A H 0.7611 0.2674 0.8210 0.067 Uiso 1 1 calc R . .
C9 C 0.6458(2) 0.2076(8) 0.86555(19) 0.0558(11) Uani 1 1 d . . .
C10 C 0.6366(2) 0.0280(9) 0.8131(2) 0.0683(12) Uani 1 1 d . . .
H10A H 0.6714 0.0193 0.7888 0.082 Uiso 1 1 calc R . .
C11 C 0.5772(3) -0.1394(9) 0.7958(2) 0.0735(13) Uani 1 1 d . . .
H11A H 0.5724 -0.2616 0.7606 0.088 Uiso 1 1 calc R . .
C12 C 0.5247(2) -0.1246(9) 0.8313(2) 0.0738(13) Uani 1 1 d . . .
H12A H 0.4840 -0.2353 0.8199 0.089 Uiso 1 1 calc R . .
C13 C 0.5335(2) 0.0560(9) 0.8836(2) 0.0682(12) Uani 1 1 d . . .
H13A H 0.4982 0.0657 0.9074 0.082 Uiso 1 1 calc R . .
C14 C 0.5935(2) 0.2243(8) 0.90175(19) 0.0562(11) Uani 1 1 d . . .
C15 C 0.6428(2) 0.2639(8) 1.04182(19) 0.0547(11) Uani 1 1 d . . .
C16 C 0.6294(2) 0.3309(9) 1.1031(3) 0.0796(14) Uani 1 1 d . . .
H16A H 0.5971 0.4693 1.1030 0.096 Uiso 1 1 calc R . .
N2 N 0.6599(3) 0.2097(10) 1.1627(2) 0.0966(15) Uani 1 1 d . . .
C17 C 0.7043(3) 0.0106(12) 1.1610(2) 0.0921(16) Uani 1 1 d . . .
H17A H 0.7249 -0.0806 1.2015 0.111 Uiso 1 1 calc R . .
C18 C 0.7219(2) -0.0694(9) 1.1032(2) 0.0784(14) Uani 1 1 d . . .
H18A H 0.7547 -0.2075 1.1049 0.094 Uiso 1 1 calc R . .
C19 C 0.6903(2) 0.0572(9) 1.0430(2) 0.0660(12) Uani 1 1 d . . .
H19A H 0.7008 0.0042 1.0029 0.079 Uiso 1 1 calc R . .

loop_
_atom_site_aniso_label
_atom_site_aniso_U_11
_atom_site_aniso_U_22
_atom_site_aniso_U_33
_atom_site_aniso_U_23
_atom_site_aniso_U_13
_atom_site_aniso_U_12
S 0.0719(8) 0.0650(7) 0.0863(8) 0.0027(7) 0.0386(7) 0.0128(7)
N1 0.057(2) 0.068(2) 0.057(2) -0.0059(19) 0.0228(17) -0.003(2)
O1 0.083(2) 0.112(3) 0.084(2) -0.046(2) 0.0371(18) -0.036(2)
C1 0.051(2) 0.057(3) 0.049(2) -0.007(2) 0.0162(19) 0.002(2)
O2 0.074(2) 0.116(3) 0.100(2) -0.054(2) 0.0456(19) -0.018(2)
C2 0.059(3) 0.073(3) 0.074(3) -0.016(3) 0.023(3) -0.005(3)
O3 0.070(2) 0.143(3) 0.132(3) -0.069(3) 0.052(2) -0.042(2)
C3 0.091(4) 0.107(4) 0.076(3) -0.011(3) 0.027(3) -0.020(3)
O4 0.0598(18) 0.103(2) 0.0683(18) -0.0272(18) 0.0296(15) -0.0072(17)
C4 0.107(4) 0.151(6) 0.089(4) -0.004(4) 0.026(3) -0.013(4)
C5 0.064(3) 0.071(3) 0.060(3) -0.011(2) 0.021(2) 0.000(3)
C6 0.077(3) 0.116(4) 0.082(3) -0.027(3) 0.042(3) 0.005(3)
C7 0.104(4) 0.107(4) 0.093(4) -0.035(3) 0.041(3) 0.010(3)
C8 0.057(3) 0.061(3) 0.049(2) -0.001(2) 0.016(2) 0.006(2)
C9 0.058(3) 0.055(3) 0.051(2) 0.001(2) 0.008(2) -0.001(2)
C10 0.072(3) 0.076(3) 0.058(3) -0.001(3) 0.019(2) -0.016(3)
C11 0.083(3) 0.081(3) 0.049(3) -0.001(2) 0.006(2) -0.013(3)
C12 0.058(3) 0.075(3) 0.079(3) 0.014(3) 0.004(3) -0.007(3)
C13 0.064(3) 0.069(3) 0.073(3) 0.020(3) 0.022(2) 0.007(3)
C14 0.052(3) 0.061(3) 0.055(2) 0.009(2) 0.014(2) -0.001(2)
C15 0.053(3) 0.057(3) 0.062(3) -0.008(2) 0.028(2) -0.005(2)
C16 0.079(3) 0.085(4) 0.090(4) -0.008(3) 0.050(3) 0.010(3)
N2 0.111(4) 0.120(4) 0.070(3) -0.015(3) 0.042(3) -0.008(3)
C17 0.091(4) 0.117(5) 0.065(3) 0.001(3) 0.017(3) -0.021(4)
C18 0.080(3) 0.090(4) 0.060(3) 0.000(3) 0.012(3) 0.018(3)
C19 0.062(3) 0.076(3) 0.061(3) -0.008(3) 0.019(2) 0.009(3)

loop_
_atom_type_symbol
_atom_type_description
_atom_type_scat_dispersion_real
_atom_type_scat_dispersion_imag
_atom_type_scat_source
C C 0.0033 0.0016 'International Tables Vol C Tables 4.2.6.8 and 6.1.1.4'
H H 0.0000 0.0000 'International Tables Vol C Tables 4.2.6.8 and 6.1.1.4'
N N 0.0061 0.0033 'International Tables Vol C Tables 4.2.6.8 and 6.1.1.4'
O O 0.0106 0.0060 'International Tables Vol C Tables 4.2.6.8 and 6.1.1.4'
S S 0.1246 0.1234 'International Tables Vol C Tables 4.2.6.8 and 6.1.1.4'

loop_
_geom_angle_atom_site_label_1
_geom_angle_atom_site_label_2
_geom_angle_atom_site_label_3
_geom_angle
_geom_angle_site_symmetry_1
_geom_angle_site_symmetry_3
C14 S C15 101.80(18) . .
C8 N1 C9 126.2(3) . .
C8 N1 H1A 116.9 . .
C9 N1 H1A 116.9 . .
C2 O1 C3 117.8(3) . .
C8 C1 C2 119.8(4) . .
C8 C1 C5 118.1(4) . .
C2 C1 C5 122.0(4) . .
O2 C2 O1 121.8(4) . .
O2 C2 C1 122.2(4) . .
O1 C2 C1 116.0(4) . .
C4 C3 O1 104.3(4) . .
C4 C3 H3A 110.9 . .
O1 C3 H3A 110.9 . .
C4 C3 H3B 110.9 . .
O1 C3 H3B 110.9 . .
H3A C3 H3B 108.9 . .
C5 O4 C6 117.1(3) . .
C3 C4 H4A 109.5 . .
C3 C4 H4B 109.5 . .
H4A C4 H4B 109.5 . .
C3 C4 H4C 109.5 . .
H4A C4 H4C 109.5 . .
H4B C4 H4C 109.5 . .
O3 C5 O4 121.9(4) . .
O3 C5 C1 127.2(4) . .
O4 C5 C1 110.8(4) . .
O4 C6 C7 108.2(4) . .
O4 C6 H6A 110.1 . .
C7 C6 H6A 110.1 . .
O4 C6 H6B 110.1 . .
C7 C6 H6B 110.1 . .
H6A C6 H6B 108.4 . .
C6 C7 H7A 109.5 . .
C6 C7 H7B 109.5 . .
H7A C7 H7B 109.5 . .
C6 C7 H7C 109.5 . .
H7A C7 H7C 109.5 . .
H7B C7 H7C 109.5 . .
N1 C8 C1 126.8(4) . .
N1 C8 H8A 116.6 . .
C1 C8 H8A 116.6 . .
C10 C9 C14 119.7(4) . .
C10 C9 N1 122.3(4) . .
C14 C9 N1 118.0(4) . .
C9 C10 C11 121.6(4) . .
C9 C10 H10A 119.2 . .
C11 C10 H10A 119.2 . .
C10 C11 C12 119.4(4) . .
C10 C11 H11A 120.3 . .
C12 C11 H11A 120.3 . .
C13 C12 C11 119.1(4) . .
C13 C12 H12A 120.4 . .
C11 C12 H12A 120.4 . .
C12 C13 C14 121.9(4) . .
C12 C13 H13A 119.1 . .
C14 C13 H13A 119.1 . .
C13 C14 C9 118.4(4) . .
C13 C14 S 119.3(3) . .
C9 C14 S 122.3(3) . .
C19 C15 C16 117.0(4) . .
C19 C15 S 124.8(3) . .
C16 C15 S 118.1(3) . .
N2 C16 C15 124.2(4) . .
N2 C16 H16A 117.9 . .
C15 C16 H16A 117.9 . .
C17 N2 C16 116.5(4) . .
N2 C17 C18 123.9(5) . .
N2 C17 H17A 118.0 . .
C18 C17 H17A 118.0 . .
C19 C18 C17 118.6(5) . .
C19 C18 H18A 120.7 . .
C17 C18 H18A 120.7 . .
C18 C19 C15 119.7(4) . .
C18 C19 H19A 120.1 . .
C15 C19 H19A 120.1 . .

loop_
_geom_bond_atom_site_label_1
_geom_bond_atom_site_label_2
_geom_bond_distance
_geom_bond_site_symmetry_2
S C14 1.763(4) .
S C15 1.773(4) .
N1 C8 1.342(4) .
N1 C9 1.408(4) .
N1 H1A 0.8600 .
O1 C2 1.326(5) .
O1 C3 1.512(5) .
C1 C8 1.368(5) .
C1 C2 1.441(5) .
C1 C5 1.478(5) .
O2 C2 1.229(4) .
O3 C5 1.184(4) .
C3 C4 1.433(6) .
C3 H3A 0.9700 .
C3 H3B 0.9700 .
O4 C5 1.348(4) .
O4 C6 1.435(4) .
C4 H4A 0.9600 .
C4 H4B 0.9600 .
C4 H4C 0.9600 .
C6 C7 1.480(5) .
C6 H6A 0.9700 .
C6 H6B 0.9700 .
C7 H7A 0.9600 .
C7 H7B 0.9600 .
C7 H7C 0.9600 .
C8 H8A 0.9300 .
C9 C10 1.373(5) .
C9 C14 1.391(5) .
C10 C11 1.376(5) .
C10 H10A 0.9300 .
C11 C12 1.384(5) .
C11 H11A 0.9300 .
C12 C13 1.375(5) .
C12 H12A 0.9300 .
C13 C14 1.388(5) .
C13 H13A 0.9300 .
C15 C19 1.377(5) .
C15 C16 1.380(5) .
C16 N2 1.336(5) .
C16 H16A 0.9300 .
N2 C17 1.320(6) .
C17 C18 1.367(6) .
C17 H17A 0.9300 .
C18 C19 1.362(5) .
C18 H18A 0.9300 .
C19 H19A 0.9300 .

loop_
_geom_hbond_atom_site_label_D
_geom_hbond_atom_site_label_H
_geom_hbond_atom_site_label_A
_geom_hbond_distance_DH
_geom_hbond_distance_HA
_geom_hbond_distance_DA
_geom_hbond_angle_DHA
_geom_hbond_site_symmetry_A
_geom_hbond_publ_flag
C19 H19A O2 0.93 2.36 3.141(5) 142 1_545 yes

loop_
_geom_torsion_atom_site_label_1
_geom_torsion_atom_site_label_2
_geom_torsion_atom_site_label_3
_geom_torsion_atom_site_label_4
_geom_torsion
_geom_torsion_site_symmetry_1
_geom_torsion_site_symmetry_2
_geom_torsion_site_symmetry_3
_geom_torsion_site_symmetry_4
C3 O1 C2 O2 -1.3(7) . . . .
C3 O1 C2 C1 179.5(3) . . . .
C8 C1 C2 O2 0.0(6) . . . .
C5 C1 C2 O2 -175.9(4) . . . .
C8 C1 C2 O1 179.2(4) . . . .
C5 C1 C2 O1 3.2(6) . . . .
C2 O1 C3 C4 82.0(5) . . . .
C6 O4 C5 O3 4.3(6) . . . .
C6 O4 C5 C1 -174.7(4) . . . .
C8 C1 C5 O3 -172.1(5) . . . .
C2 C1 C5 O3 4.0(7) . . . .
C8 C1 C5 O4 6.9(5) . . . .
C2 C1 C5 O4 -177.1(4) . . . .
C5 O4 C6 C7 179.1(4) . . . .
C9 N1 C8 C1 -177.2(4) . . . .
C2 C1 C8 N1 0.2(6) . . . .
C5 C1 C8 N1 176.4(4) . . . .
C8 N1 C9 C10 -3.2(6) . . . .
C8 N1 C9 C14 177.3(4) . . . .
C14 C9 C10 C11 -0.8(6) . . . .
N1 C9 C10 C11 179.6(4) . . . .
C9 C10 C11 C12 1.0(6) . . . .
C10 C11 C12 C13 -0.6(6) . . . .
C11 C12 C13 C14 0.1(6) . . . .
C12 C13 C14 C9 0.1(6) . . . .
C12 C13 C14 S 178.9(3) . . . .
C10 C9 C14 C13 0.3(6) . . . .
N1 C9 C14 C13 179.8(3) . . . .
C10 C9 C14 S -178.5(3) . . . .
N1 C9 C14 S 1.1(5) . . . .
C15 S C14 C13 85.8(3) . . . .
C15 S C14 C9 -95.4(3) . . . .
C14 S C15 C19 29.8(4) . . . .
C14 S C15 C16 -152.4(3) . . . .
C19 C15 C16 N2 0.5(7) . . . .
S C15 C16 N2 -177.5(4) . . . .
C15 C16 N2 C17 -1.3(7) . . . .
C16 N2 C17 C18 2.1(8) . . . .
N2 C17 C18 C19 -2.0(8) . . . .
C17 C18 C19 C15 1.0(7) . . . .
C16 C15 C19 C18 -0.3(6) . . . .
S C15 C19 C18 177.5(3) . . . .
